data_7211409
loop_
_publ_author_name
'Guo, Xiang-Guang'
'Yang, Wen-Bin'
'Wu, Xiao-Yuan'
'Zhang, Qi-Kai'
'Lu, Can-Zhong'

_publ_section_title
;
 Construction of coordination polymers based on
 methylenebis(3,5-dimethylpyrazole) and varied aromatic carboxylic acids
;
_journal_issue 46
_journal_name_full CrystEngComm
_journal_page_first 10107
_journal_paper_doi 10.1039/c3ce41575a
_journal_volume 15
_journal_year 2013
_chemical_formula_sum 'C19 H18 Cd Cl2 N4 O4'
_chemical_formula_weight 549.67
_chemical_name_systematic
;
?
;
_space_group_IT_number 2
_symmetry_cell_setting triclinic
_symmetry_space_group_name_Hall '-P 1'
_symmetry_space_group_name_H-M 'P -1'
_atom_sites_solution_hydrogens geom
_atom_sites_solution_primary direct
_atom_sites_solution_secondary difmap
_audit_creation_method SHELXL-97
_cell_angle_alpha 83.369(14)
_cell_angle_beta 67.120(12)
_cell_angle_gamma 69.755(12)
_cell_formula_units_Z 2
_cell_length_a 9.911(3)
_cell_length_b 10.115(3)
_cell_length_c 12.281(4)
_cell_measurement_temperature 293(2)
_cell_volume 1064.0(6)
_computing_structure_refinement 'SHELXL-97 (Sheldrick, 1997)'
_computing_structure_solution 'SHELXS-97 (Sheldrick, 1990)'
_diffrn_ambient_temperature 293(2)
_diffrn_measured_fraction_theta_full 0.978
_diffrn_measured_fraction_theta_max 0.978
_diffrn_radiation_monochromator graphite
_diffrn_radiation_source 'fine-focus sealed tube'
_diffrn_radiation_type MoK\a
_diffrn_radiation_wavelength 0.71073
_diffrn_reflns_av_R_equivalents 0.0402
_diffrn_reflns_av_sigmaI/netI 0.0951
_diffrn_reflns_limit_h_max 11
_diffrn_reflns_limit_h_min -12
_diffrn_reflns_limit_k_max 12
_diffrn_reflns_limit_k_min -13
_diffrn_reflns_limit_l_max 15
_diffrn_reflns_limit_l_min -15
_diffrn_reflns_number 9134
_diffrn_reflns_theta_full 27.47
_diffrn_reflns_theta_max 27.47
_diffrn_reflns_theta_min 2.83
_exptl_absorpt_coefficient_mu 1.311
_exptl_absorpt_correction_T_max 0.8177
_exptl_absorpt_correction_T_min 0.7795
_exptl_absorpt_correction_type multi-scan
_exptl_crystal_colour colorless
_exptl_crystal_density_diffrn 1.716
_exptl_crystal_density_method 'not measured'
_exptl_crystal_description block
_exptl_crystal_F_000 548
_exptl_crystal_size_max 0.20
_exptl_crystal_size_mid 0.18
_exptl_crystal_size_min 0.16
_refine_diff_density_max 1.808
_refine_diff_density_min -1.023
_refine_diff_density_rms 0.225
_refine_ls_extinction_method none
_refine_ls_goodness_of_fit_ref 1.004
_refine_ls_hydrogen_treatment constr
_refine_ls_matrix_type full
_refine_ls_number_parameters 271
_refine_ls_number_reflns 4750
_refine_ls_number_restraints 12
_refine_ls_restrained_S_all 1.006
_refine_ls_R_factor_all 0.0826
_refine_ls_R_factor_gt 0.0576
_refine_ls_shift/su_max 0.000
_refine_ls_shift/su_mean 0.000
_refine_ls_structure_factor_coef Fsqd
_refine_ls_weighting_details 'calc w=1/[\s^2^(Fo^2^)+(0.1503P)^2^+1.5000P] where P=(Fo^2^+2Fc^2^)/3'
_refine_ls_weighting_scheme calc
_refine_ls_wR_factor_gt 0.1604
_refine_ls_wR_factor_ref 0.2407
_reflns_number_gt 3152
_reflns_number_total 4750
_reflns_threshold_expression >2sigma(I)
_cod_data_source_file c3ce41575a.txt
_cod_data_source_block a2
_cod_original_cell_volume 1063.9(5)
_cod_original_sg_symbol_H-M p-1
_cod_database_code 7211409

loop_
_symmetry_equiv_pos_as_xyz
'x, y, z'
'-x, -y, -z'

loop_
_atom_site_label
_atom_site_type_symbol
_atom_site_fract_x
_atom_site_fract_y
_atom_site_fract_z
_atom_site_U_iso_or_equiv
_atom_site_adp_type
_atom_site_occupancy
_atom_site_symmetry_multiplicity
_atom_site_calc_flag
_atom_site_refinement_flags
Cd1 Cd -0.45061(6) 0.02506(5) 0.81292(5) 0.0341(2) Uani 1 1 d .
N4 N -0.2106(7) 0.0038(7) 0.8070(5) 0.0363(15) Uani 1 1 d .
C6 C 0.1888(10) 0.0160(9) 0.7037(7) 0.0407(18) Uani 1 1 d .
H6A H 0.1674 0.1171 0.7029 0.049 Uiso 1 1 calc R
H6B H 0.2509 -0.0235 0.7516 0.049 Uiso 1 1 calc R
N3 N 0.4074(8) -0.0545(7) 0.3839(6) 0.0377(15) Uani 1 1 d .
N2 N 0.4255(8) -0.1844(7) 0.4266(6) 0.0390(15) Uani 1 1 d .
H2A H 0.4723 -0.2604 0.3837 0.047 Uiso 1 1 calc R
C3 C 0.0385(9) -0.0108(9) 0.7637(6) 0.0327(16) Uani 1 1 d .
N1 N -0.1549(8) -0.0813(7) 0.8845(6) 0.0451(18) Uani 1 1 d .
H1A H -0.2071 -0.1237 0.9410 0.054 Uiso 1 1 calc R
O2 O -0.4760(10) -0.1421(7) 0.9658(6) 0.0646(15) Uani 1 1 d U
C10 C 0.3153(9) 0.0356(9) 0.4772(7) 0.0378(17) Uani 1 1 d .
C2 C -0.0961(8) 0.0445(8) 0.7319(6) 0.0330(16) Uani 1 1 d .
C5 C 0.0791(12) -0.1752(10) 0.9362(8) 0.050(2) Uani 1 1 d .
H5A H 0.0158 -0.2196 0.9983 0.076 Uiso 1 1 calc R
H5B H 0.1086 -0.1139 0.9699 0.076 Uiso 1 1 calc R
H5C H 0.1704 -0.2461 0.8872 0.076 Uiso 1 1 calc R
C9 C 0.3599(8) -0.1806(9) 0.5473(7) 0.0388(19) Uani 1 1 d .
C8 C 0.3646(14) -0.3102(11) 0.6151(9) 0.066(3) Uani 1 1 d .
H8A H 0.3158 -0.2868 0.6981 0.099 Uiso 1 1 calc R
H8B H 0.4705 -0.3689 0.5971 0.099 Uiso 1 1 calc R
H8C H 0.3105 -0.3597 0.5947 0.099 Uiso 1 1 calc R
C4 C -0.0116(10) -0.0903(9) 0.8621(6) 0.0374(18) Uani 1 1 d .
O1 O -0.5128(10) -0.1823(7) 0.8122(6) 0.0655(16) Uani 1 1 d U
C11 C 0.2671(11) 0.1918(9) 0.4630(8) 0.052(2) Uani 1 1 d .
H11A H 0.3013 0.2130 0.3805 0.078 Uiso 1 1 calc R
H11B H 0.3128 0.2316 0.5012 0.078 Uiso 1 1 calc R
H11C H 0.1562 0.2313 0.4984 0.078 Uiso 1 1 calc R
C1 C -0.1139(11) 0.1414(10) 0.6339(7) 0.045(2) Uani 1 1 d .
H1B H -0.2152 0.1608 0.6327 0.067 Uiso 1 1 calc R
H1C H -0.0366 0.0981 0.5600 0.067 Uiso 1 1 calc R
H1D H -0.1014 0.2279 0.6458 0.067 Uiso 1 1 calc R
C12 C -0.4958(14) -0.2231(11) 0.9027(9) 0.0595(15) Uani 1 1 d U
C7 C 0.2841(8) -0.0393(9) 0.5816(7) 0.0349(17) Uani 1 1 d .
Cl1 Cl -1.0738(3) 0.5409(3) 1.26652(19) 0.0638(8) Uani 1 1 d .
O4 O -0.6093(7) 0.3444(7) 0.7787(6) 0.0519(16) Uani 1 1 d .
O3 O -0.6858(7) 0.1750(7) 0.8858(6) 0.0573(19) Uani 1 1 d .
C14 C -0.8548(8) 0.4095(8) 0.9293(6) 0.0316(15) Uani 1 1 d .
C16 C -1.0358(10) 0.5186(8) 1.1183(7) 0.0391(18) Uani 1 1 d .
C15 C -0.8923(9) 0.4281(8) 1.0486(7) 0.0386(19) Uani 1 1 d .
H15A H -0.8204 0.3794 1.0825 0.046 Uiso 1 1 calc R
C13 C -0.7010(8) 0.3039(9) 0.8583(7) 0.0388(19) Uani 1 1 d .
C19 C -0.5001(10) -0.3673(9) 0.9500(7) 0.0382(17) Uani 1 1 d .
C18 C -0.5789(9) -0.3794(8) 1.0695(7) 0.0342(16) Uani 1 1 d .
H18A H -0.6311 -0.2993 1.1184 0.041 Uiso 1 1 calc R
C17 C -0.4197(10) -0.4890(8) 0.8830(7) 0.0363(17) Uani 1 1 d .
Cl2 Cl -0.3126(3) -0.4868(2) 0.7316(2) 0.0594(7) Uani 1 1 d .

loop_
_atom_site_aniso_label
_atom_site_aniso_U_11
_atom_site_aniso_U_22
_atom_site_aniso_U_33
_atom_site_aniso_U_23
_atom_site_aniso_U_13
_atom_site_aniso_U_12
Cd1 0.0302(4) 0.0215(3) 0.0371(3) 0.0042(2) -0.0020(2) -0.0058(2)
N4 0.033(3) 0.036(4) 0.030(3) -0.005(3) -0.004(3) -0.008(3)
C6 0.046(5) 0.038(5) 0.036(4) -0.002(3) -0.009(3) -0.017(4)
N3 0.040(4) 0.033(4) 0.034(3) 0.003(3) -0.007(3) -0.013(3)
N2 0.040(4) 0.037(4) 0.036(3) 0.003(3) -0.012(3) -0.011(3)
C3 0.032(4) 0.040(4) 0.025(3) -0.002(3) -0.009(3) -0.011(3)
N1 0.045(4) 0.032(4) 0.039(3) 0.011(3) 0.000(3) -0.011(3)
O2 0.099(4) 0.041(3) 0.063(3) 0.016(2) -0.038(3) -0.029(3)
C10 0.030(4) 0.031(4) 0.042(4) -0.005(3) -0.004(3) -0.006(3)
C2 0.025(4) 0.041(4) 0.029(3) 0.000(3) -0.004(3) -0.013(3)
C5 0.065(6) 0.051(6) 0.049(5) 0.013(4) -0.031(5) -0.028(5)
C9 0.015(3) 0.044(5) 0.042(4) 0.008(3) 0.003(3) -0.010(3)
C8 0.090(8) 0.041(6) 0.051(5) 0.005(4) -0.025(5) -0.004(5)
C4 0.043(4) 0.036(4) 0.028(3) -0.007(3) -0.010(3) -0.007(3)
O1 0.101(4) 0.040(3) 0.060(3) 0.017(2) -0.036(3) -0.025(3)
C11 0.061(6) 0.031(5) 0.046(5) -0.002(4) 0.002(4) -0.019(4)
C1 0.056(5) 0.053(5) 0.035(4) 0.009(4) -0.022(4) -0.025(4)
C12 0.096(4) 0.038(3) 0.058(3) 0.017(2) -0.040(3) -0.029(3)
C7 0.022(3) 0.048(5) 0.033(4) 0.002(3) -0.012(3) -0.010(3)
Cl1 0.0695(16) 0.0743(18) 0.0350(11) -0.0152(11) -0.0216(11) -0.0012(13)
O4 0.036(3) 0.053(4) 0.055(4) -0.019(3) 0.006(3) -0.020(3)
O3 0.043(4) 0.035(3) 0.051(3) -0.003(3) -0.001(3) 0.019(3)
C14 0.022(3) 0.028(4) 0.037(4) -0.006(3) -0.002(3) -0.008(3)
C16 0.052(5) 0.028(4) 0.031(3) -0.006(3) -0.014(3) -0.005(3)
C15 0.028(4) 0.027(4) 0.038(4) -0.004(3) -0.004(3) 0.009(3)
C13 0.016(3) 0.039(5) 0.045(4) -0.002(3) -0.002(3) 0.000(3)
C19 0.041(4) 0.030(4) 0.044(4) 0.009(3) -0.019(4) -0.012(3)
C18 0.036(4) 0.025(4) 0.039(4) 0.005(3) -0.013(3) -0.008(3)
C17 0.045(4) 0.022(4) 0.035(4) 0.010(3) -0.015(3) -0.007(3)
Cl2 0.0712(16) 0.0356(12) 0.0447(11) 0.0063(9) 0.0003(11) -0.0132(11)

loop_
_atom_type_symbol
_atom_type_description
_atom_type_scat_dispersion_real
_atom_type_scat_dispersion_imag
_atom_type_scat_source
C C 0.0033 0.0016 'International Tables Vol C Tables 4.2.6.8 and 6.1.1.4'
H H 0.0000 0.0000 'International Tables Vol C Tables 4.2.6.8 and 6.1.1.4'
N N 0.0061 0.0033 'International Tables Vol C Tables 4.2.6.8 and 6.1.1.4'
O O 0.0106 0.0060 'International Tables Vol C Tables 4.2.6.8 and 6.1.1.4'
Cl Cl 0.1484 0.1585 'International Tables Vol C Tables 4.2.6.8 and 6.1.1.4'
Cd Cd -0.8075 1.2024 'International Tables Vol C Tables 4.2.6.8 and 6.1.1.4'

loop_
_geom_angle_atom_site_label_1
_geom_angle_atom_site_label_2
_geom_angle_atom_site_label_3
_geom_angle
_geom_angle_site_symmetry_1
_geom_angle_site_symmetry_3
O3 Cd1 N4 137.0(3) . .
O3 Cd1 N3 98.9(2) . 2_556
N4 Cd1 N3 99.3(2) . 2_556
O3 Cd1 O2 97.7(3) . .
N4 Cd1 O2 90.4(3) . .
N3 Cd1 O2 143.0(3) 2_556 .
O3 Cd1 O1 98.9(3) . .
N4 Cd1 O1 119.3(3) . .
N3 Cd1 O1 90.8(2) 2_556 .
O2 Cd1 O1 54.0(3) . .
O3 Cd1 C12 101.7(3) . .
N4 Cd1 C12 105.0(3) . .
N3 Cd1 C12 115.4(3) 2_556 .
O2 Cd1 C12 28.4(3) . .
O1 Cd1 C12 25.8(3) . .
C2 N4 N1 106.5(7) . .
C2 N4 Cd1 133.4(5) . .
N1 N4 Cd1 119.5(5) . .
C7 C6 C3 117.7(7) . .
N2 N3 C10 106.6(6) . .
N2 N3 Cd1 118.4(5) . 2_556
C10 N3 Cd1 130.6(6) . 2_556
N3 N2 C9 111.0(7) . .
C4 C3 C2 102.1(7) . .
C4 C3 C6 131.0(7) . .
C2 C3 C6 126.9(7) . .
C4 N1 N4 111.3(6) . .
C12 O2 Cd1 91.3(6) . .
N3 C10 C7 110.0(7) . .
N3 C10 C11 121.9(7) . .
C7 C10 C11 128.0(7) . .
N4 C2 C3 110.5(7) . .
N4 C2 C1 122.3(7) . .
C3 C2 C1 127.1(7) . .
N2 C9 C7 106.6(7) . .
N2 C9 C8 121.4(8) . .
C7 C9 C8 131.7(8) . .
N1 C4 C3 109.6(7) . .
N1 C4 C5 123.0(8) . .
C3 C4 C5 127.5(8) . .
C12 O1 Cd1 93.7(7) . .
O1 C12 O2 120.2(9) . .
O1 C12 C19 122.3(9) . .
O2 C12 C19 117.5(8) . .
O1 C12 Cd1 60.5(6) . .
O2 C12 Cd1 60.3(5) . .
C19 C12 Cd1 173.1(8) . .
C9 C7 C10 105.5(7) . .
C9 C7 C6 126.1(7) . .
C10 C7 C6 128.4(8) . .
C13 O3 Cd1 116.0(5) . .
C16 C14 C15 118.4(6) 2_367 .
C16 C14 C13 122.4(7) 2_367 .
C15 C14 C13 119.0(7) . .
C14 C16 C15 120.8(7) 2_367 .
C14 C16 Cl1 120.6(6) 2_367 .
C15 C16 Cl1 118.6(6) . .
C14 C15 C16 120.9(7) . .
O4 C13 O3 125.7(7) . .
O4 C13 C14 118.9(8) . .
O3 C13 C14 115.2(7) . .
C17 C19 C18 117.5(7) . .
C17 C19 C12 123.7(8) . .
C18 C19 C12 118.7(8) . .
C19 C18 C17 120.3(7) . 2_447
C19 C17 C18 122.2(7) . 2_447
C19 C17 Cl2 121.5(6) . .
C18 C17 Cl2 116.3(6) 2_447 .

loop_
_geom_bond_atom_site_label_1
_geom_bond_atom_site_label_2
_geom_bond_distance
_geom_bond_site_symmetry_2
Cd1 O3 2.186(5) .
Cd1 N4 2.286(7) .
Cd1 N3 2.288(7) 2_556
Cd1 O2 2.375(7) .
Cd1 O1 2.384(8) .
Cd1 C12 2.733(10) .
N4 C2 1.315(10) .
N4 N1 1.357(9) .
C6 C7 1.476(10) .
C6 C3 1.488(11) .
N3 N2 1.336(9) .
N3 C10 1.352(10) .
N3 Cd1 2.288(7) 2_556
N2 C9 1.367(10) .
C3 C4 1.393(11) .
C3 C2 1.444(10) .
N1 C4 1.309(11) .
O2 C12 1.299(13) .
C10 C7 1.394(11) .
C10 C11 1.494(11) .
C2 C1 1.488(11) .
C5 C4 1.515(11) .
C9 C7 1.391(12) .
C9 C8 1.467(12) .
O1 C12 1.193(11) .
C12 C19 1.515(12) .
Cl1 C16 1.735(8) .
O4 C13 1.194(10) .
O3 C13 1.280(11) .
C14 C16 1.377(11) 2_367
C14 C15 1.382(10) .
C14 C13 1.510(9) .
C16 C14 1.377(11) 2_367
C16 C15 1.388(10) .
C19 C17 1.368(11) .
C19 C18 1.383(11) .
C18 C17 1.393(10) 2_447
C17 C18 1.393(10) 2_447
C17 Cl2 1.749(8) .
